data_4127380
loop_
_publ_author_name
'Hayashi, Mikihiro'
'Takahashi, Yuki'
'Yoshida, Yukihiro'
'Sugimoto, Kunihisa'
'Kitagawa, Hiroshi'

_publ_section_title
;
 Role of <i>d</i>-Elements in a Proton-Electron Coupling of <i>d</i>-\p
 Hybridized Electron Systems.
;
_journal_issue 29
_journal_name_full 'Journal of the American Chemical Society'
_journal_page_first 11686
_journal_page_last 11693
_journal_paper_doi 10.1021/jacs.9b04937
_journal_volume 141
_journal_year 2019
_chemical_formula_sum 'C40 H76 N6 Ni S4'
_chemical_formula_weight 828.01
_space_group_crystal_system monoclinic
_space_group_IT_number 14
_space_group_name_Hall '-P 2yn'
_space_group_name_H-M_alt 'P 1 21/n 1'
_symmetry_space_group_name_Hall '-P 2yn'
_symmetry_space_group_name_H-M 'P 1 21/n 1'
_atom_sites_solution_hydrogens geom
_audit_creation_method SHELXL-2018/1
_cell_angle_alpha 90
_cell_angle_beta 96.3700(10)
_cell_angle_gamma 90
_cell_formula_units_Z 2
_cell_length_a 7.7723(7)
_cell_length_b 20.4416(18)
_cell_length_c 14.1183(12)
_cell_measurement_reflns_used 8825
_cell_measurement_temperature 100(2)
_cell_measurement_theta_max 25.36
_cell_measurement_theta_min 2.47
_cell_volume 2229.2(3)
_computing_structure_refinement 'SHELXL-2018/1 (Sheldrick, 2018)'
_diffrn_ambient_temperature 100(2)
_diffrn_measured_fraction_theta_full 0.996
_diffrn_measured_fraction_theta_max 0.996
_diffrn_measurement_device_type 'Bruker APEX-II CCD'
_diffrn_measurement_method '\f and \w scans'
_diffrn_radiation_type MoK\a
_diffrn_radiation_wavelength 0.71075
_diffrn_reflns_av_R_equivalents 0.0162
_diffrn_reflns_av_unetI/netI 0.0163
_diffrn_reflns_Laue_measured_fraction_full 0.996
_diffrn_reflns_Laue_measured_fraction_max 0.996
_diffrn_reflns_limit_h_max 9
_diffrn_reflns_limit_h_min -9
_diffrn_reflns_limit_k_max 24
_diffrn_reflns_limit_k_min -20
_diffrn_reflns_limit_l_max 17
_diffrn_reflns_limit_l_min -15
_diffrn_reflns_number 10920
_diffrn_reflns_point_group_measured_fraction_full 0.996
_diffrn_reflns_point_group_measured_fraction_max 0.996
_diffrn_reflns_theta_full 25.242
_diffrn_reflns_theta_max 25.361
_diffrn_reflns_theta_min 1.760
_exptl_absorpt_coefficient_mu 0.657
_exptl_absorpt_correction_type none
_exptl_crystal_colour red
_exptl_crystal_density_diffrn 1.234
_exptl_crystal_description block
_exptl_crystal_F_000 900
_exptl_crystal_size_max 0.500
_exptl_crystal_size_mid 0.100
_exptl_crystal_size_min 0.100
_refine_diff_density_max 0.945
_refine_diff_density_min -0.330
_refine_diff_density_rms 0.051
_refine_ls_extinction_method none
_refine_ls_goodness_of_fit_ref 1.030
_refine_ls_hydrogen_treatment constr
_refine_ls_matrix_type full
_refine_ls_number_parameters 236
_refine_ls_number_reflns 4071
_refine_ls_number_restraints 0
_refine_ls_restrained_S_all 1.030
_refine_ls_R_factor_all 0.0335
_refine_ls_R_factor_gt 0.0319
_refine_ls_shift/su_max 0.001
_refine_ls_shift/su_mean 0.000
_refine_ls_structure_factor_coef Fsqd
_refine_ls_weighting_details 'w=1/[\s^2^(Fo^2^)+(0.0399P)^2^+1.7829P] where P=(Fo^2^+2Fc^2^)/3'
_refine_ls_weighting_scheme calc
_refine_ls_wR_factor_gt 0.0817
_refine_ls_wR_factor_ref 0.0831
_reflns_Friedel_coverage 0.000
_reflns_number_gt 3862
_reflns_number_total 4071
_reflns_threshold_expression 'I > 2\s(I)'
_cod_data_source_file ja9b04937_si_004.cif
_cod_data_source_block (TBA)2[Ni(L)2]_100K
_cod_database_code 4127380
_shelx_shelxl_version_number 2018/1
_shelx_space_group_comment
;
The symmetry employed for this shelxl refinement is uniquely defined
by the following loop, which should always be used as a source of
symmetry information in preference to the above space-group names.
They are only intended as comments.
;
_shelx_estimated_absorpt_t_min 0.735
_shelx_estimated_absorpt_t_max 0.937

loop_
_space_group_symop_operation_xyz
'x, y, z'
'-x+1/2, y+1/2, -z+1/2'
'-x, -y, -z'
'x-1/2, -y-1/2, z-1/2'

loop_
_atom_site_label
_atom_site_type_symbol
_atom_site_fract_x
_atom_site_fract_y
_atom_site_fract_z
_atom_site_U_iso_or_equiv
_atom_site_adp_type
_atom_site_occupancy
_atom_site_site_symmetry_order
_atom_site_calc_flag
_atom_site_refinement_flags_posn
_atom_site_refinement_flags_adp
_atom_site_refinement_flags_occupancy
Ni1 Ni 1.000000 0.500000 0.500000 0.02227(10) Uani 1 2 d S . P
S1 S 0.90789(6) 0.54415(2) 0.62521(3) 0.02669(12) Uani 1 1 d . . .
S2 S 1.03404(6) 0.40529(2) 0.57112(3) 0.02764(12) Uani 1 1 d . . .
N3 N 0.42271(19) 0.64741(7) 0.68775(10) 0.0223(3) Uani 1 1 d . . .
N1 N 0.8496(2) 0.49195(8) 0.79142(12) 0.0318(4) Uani 1 1 d . . .
N2 N 0.9776(2) 0.36799(8) 0.74588(11) 0.0317(4) Uani 1 1 d . . .
C5 C 0.4176(2) 0.60324(8) 0.60001(12) 0.0226(3) Uani 1 1 d . . .
H3 H 0.491813 0.564662 0.616626 0.027 Uiso 1 1 calc R U .
H4 H 0.297555 0.587258 0.584264 0.027 Uiso 1 1 calc R U .
C7 C 0.4820(2) 0.58416(8) 0.43292(12) 0.0240(4) Uani 1 1 d . . .
H7 H 0.375088 0.557464 0.428159 0.029 Uiso 1 1 calc R U .
H8 H 0.581693 0.554598 0.449431 0.029 Uiso 1 1 calc R U .
C9 C 0.3402(2) 0.71358(8) 0.66324(12) 0.0258(4) Uani 1 1 d . . .
H12 H 0.345781 0.739963 0.722302 0.031 Uiso 1 1 calc R U .
H13 H 0.410227 0.736378 0.618952 0.031 Uiso 1 1 calc R U .
C6 C 0.4759(2) 0.63502(9) 0.51164(12) 0.0269(4) Uani 1 1 d . . .
H5 H 0.592076 0.654551 0.527338 0.032 Uiso 1 1 calc R U .
H6 H 0.394425 0.670440 0.489264 0.032 Uiso 1 1 calc R U .
C2 C 0.9697(2) 0.41759(9) 0.68371(13) 0.0255(4) Uani 1 1 d . . .
C13 C 0.3221(2) 0.61445(8) 0.76059(12) 0.0240(4) Uani 1 1 d . . .
H21 H 0.199346 0.611184 0.733468 0.029 Uiso 1 1 calc R U .
H22 H 0.326604 0.642925 0.817534 0.029 Uiso 1 1 calc R U .
C15 C 0.2994(2) 0.52715(9) 0.88038(12) 0.0274(4) Uani 1 1 d . . .
H25 H 0.340083 0.556775 0.933679 0.033 Uiso 1 1 calc R U .
H26 H 0.172434 0.532353 0.866948 0.033 Uiso 1 1 calc R U .
C1 C 0.9074(2) 0.48058(9) 0.70765(13) 0.0259(4) Uani 1 1 d . . .
C17 C 0.6109(2) 0.65814(9) 0.72745(12) 0.0280(4) Uani 1 1 d . . .
H30 H 0.669737 0.682186 0.679385 0.034 Uiso 1 1 calc R U .
H31 H 0.667803 0.614934 0.736793 0.034 Uiso 1 1 calc R U .
C14 C 0.3844(2) 0.54674(9) 0.79234(13) 0.0273(4) Uani 1 1 d . . .
H23 H 0.511871 0.546879 0.807385 0.033 Uiso 1 1 calc R U .
H24 H 0.353725 0.514827 0.740465 0.033 Uiso 1 1 calc R U .
C10 C 0.1538(2) 0.71182(8) 0.61847(14) 0.0296(4) Uani 1 1 d . . .
H14 H 0.079999 0.692068 0.663638 0.036 Uiso 1 1 calc R U .
H15 H 0.144749 0.684489 0.560240 0.036 Uiso 1 1 calc R U .
C11 C 0.0910(3) 0.78102(9) 0.59306(14) 0.0333(4) Uani 1 1 d . . .
H16 H 0.098606 0.807838 0.651758 0.040 Uiso 1 1 calc R U .
H17 H 0.167721 0.800963 0.549551 0.040 Uiso 1 1 calc R U .
C3 C 0.8580(3) 0.44126(10) 0.85278(14) 0.0354(4) Uani 1 1 d . . .
H1 H 0.818611 0.447369 0.913489 0.042 Uiso 1 1 calc R U .
C8 C 0.4987(3) 0.61640(9) 0.33683(12) 0.0311(4) Uani 1 1 d . . .
H9 H 0.400442 0.645878 0.320512 0.047 Uiso 1 1 calc R U .
H10 H 0.499554 0.582603 0.287643 0.047 Uiso 1 1 calc R U .
H11 H 0.606827 0.641399 0.340638 0.047 Uiso 1 1 calc R U .
C16 C 0.3405(3) 0.45691(9) 0.91010(14) 0.0349(4) Uani 1 1 d . . .
H27 H 0.286983 0.427074 0.861050 0.052 Uiso 1 1 calc R U .
H28 H 0.294655 0.447896 0.970707 0.052 Uiso 1 1 calc R U .
H29 H 0.466175 0.450466 0.917711 0.052 Uiso 1 1 calc R U .
C4 C 0.9214(3) 0.38121(10) 0.83089(14) 0.0349(4) Uani 1 1 d . . .
H2 H 0.925967 0.347535 0.877464 0.042 Uiso 1 1 calc R U .
C12 C -0.0941(3) 0.78178(11) 0.54566(17) 0.0451(5) Uani 1 1 d . . .
H18 H -0.102338 0.755099 0.487658 0.068 Uiso 1 1 calc R U .
H19 H -0.128297 0.826856 0.529114 0.068 Uiso 1 1 calc R U .
H20 H -0.171216 0.763876 0.589597 0.068 Uiso 1 1 calc R U .
C18 C 0.6377(3) 0.69585(12) 0.82177(15) 0.0449(5) Uani 1 1 d . . .
H32 H 0.573783 0.737770 0.814970 0.054 Uiso 1 1 calc R U .
H33 H 0.590609 0.670024 0.872319 0.054 Uiso 1 1 calc R U .
C19 C 0.8291(3) 0.70945(12) 0.85065(17) 0.0526(6) Uani 1 1 d . . .
H34 H 0.879998 0.727445 0.794904 0.063 Uiso 1 1 calc R U .
H35 H 0.839492 0.743402 0.900961 0.063 Uiso 1 1 calc R U .
C20 C 0.9311(3) 0.65168(14) 0.8861(2) 0.0560(6) Uani 1 1 d . . .
H36 H 0.878704 0.632085 0.939362 0.084 Uiso 1 1 calc R U .
H37 H 1.050033 0.665125 0.907712 0.084 Uiso 1 1 calc R U .
H38 H 0.932234 0.619542 0.834645 0.084 Uiso 1 1 calc R U .

loop_
_atom_site_aniso_label
_atom_site_aniso_U_11
_atom_site_aniso_U_22
_atom_site_aniso_U_33
_atom_site_aniso_U_23
_atom_site_aniso_U_13
_atom_site_aniso_U_12
Ni1 0.01900(17) 0.02446(17) 0.02367(17) -0.00177(11) 0.00375(12) 0.00032(11)
S1 0.0287(2) 0.0247(2) 0.0277(2) -0.00248(17) 0.00776(17) -0.00053(17)
S2 0.0282(2) 0.0268(2) 0.0285(2) -0.00053(17) 0.00609(18) 0.00450(17)
N3 0.0286(8) 0.0185(7) 0.0204(7) 0.0013(5) 0.0057(6) 0.0004(6)
N1 0.0319(9) 0.0359(9) 0.0287(8) -0.0046(7) 0.0077(7) -0.0047(7)
N2 0.0284(8) 0.0338(9) 0.0328(8) 0.0049(7) 0.0020(6) 0.0000(7)
C5 0.0283(9) 0.0181(8) 0.0221(8) -0.0018(6) 0.0060(7) 0.0008(6)
C7 0.0257(9) 0.0239(8) 0.0225(8) -0.0005(7) 0.0035(7) 0.0009(7)
C9 0.0373(10) 0.0161(8) 0.0249(8) 0.0003(6) 0.0076(7) 0.0013(7)
C6 0.0379(10) 0.0220(9) 0.0216(8) 0.0017(7) 0.0067(7) -0.0012(7)
C2 0.0178(8) 0.0304(9) 0.0280(9) -0.0007(7) 0.0009(7) -0.0023(7)
C13 0.0296(9) 0.0213(8) 0.0225(8) 0.0026(7) 0.0086(7) 0.0011(7)
C15 0.0303(9) 0.0284(9) 0.0236(9) 0.0053(7) 0.0038(7) -0.0010(7)
C1 0.0201(8) 0.0307(9) 0.0268(9) -0.0017(7) 0.0016(7) -0.0047(7)
C17 0.0285(9) 0.0295(9) 0.0259(9) 0.0027(7) 0.0026(7) -0.0040(7)
C14 0.0302(9) 0.0253(9) 0.0272(9) 0.0070(7) 0.0072(7) 0.0039(7)
C10 0.0349(10) 0.0202(9) 0.0349(10) 0.0044(7) 0.0084(8) 0.0049(7)
C11 0.0467(12) 0.0225(9) 0.0327(10) 0.0067(7) 0.0131(8) 0.0081(8)
C3 0.0331(10) 0.0467(12) 0.0272(9) 0.0006(8) 0.0068(8) -0.0058(9)
C8 0.0384(10) 0.0337(10) 0.0215(9) -0.0004(7) 0.0041(7) 0.0040(8)
C16 0.0384(11) 0.0326(10) 0.0336(10) 0.0124(8) 0.0033(8) -0.0019(8)
C4 0.0322(10) 0.0411(11) 0.0314(10) 0.0072(8) 0.0039(8) -0.0036(8)
C12 0.0410(12) 0.0366(11) 0.0608(14) 0.0207(10) 0.0199(10) 0.0166(9)
C18 0.0530(13) 0.0485(13) 0.0309(11) -0.0079(9) -0.0054(9) 0.0010(10)
C19 0.0699(17) 0.0484(14) 0.0375(12) -0.0014(10) -0.0032(11) -0.0249(12)
C20 0.0365(12) 0.0646(16) 0.0666(16) -0.0146(13) 0.0038(11) -0.0017(11)

loop_
_atom_type_symbol
_atom_type_description
_atom_type_scat_dispersion_real
_atom_type_scat_dispersion_imag
_atom_type_scat_source
C C 0.0033 0.0016 'International Tables Vol C Tables 4.2.6.8 and 6.1.1.4'
N N 0.0061 0.0033 'International Tables Vol C Tables 4.2.6.8 and 6.1.1.4'
S S 0.1246 0.1234 'International Tables Vol C Tables 4.2.6.8 and 6.1.1.4'
Ni Ni 0.3393 1.1124 'International Tables Vol C Tables 4.2.6.8 and 6.1.1.4'
H H 0.0000 0.0000 'International Tables Vol C Tables 4.2.6.8 and 6.1.1.4'

loop_
_geom_angle_atom_site_label_1
_geom_angle_atom_site_label_2
_geom_angle_atom_site_label_3
_geom_angle
_geom_angle_site_symmetry_1
_geom_angle_site_symmetry_3
S1 Ni1 S1 180.00(2) . 3_766
S1 Ni1 S2 88.384(17) . 3_766
S1 Ni1 S2 91.616(17) 3_766 3_766
S1 Ni1 S2 91.617(17) . .
S1 Ni1 S2 88.384(17) 3_766 .
S2 Ni1 S2 179.999(11) 3_766 .
C1 S1 Ni1 104.97(6) . .
C2 S2 Ni1 105.07(6) . .
C13 N3 C9 108.25(13) . .
C13 N3 C17 111.15(13) . .
C9 N3 C17 108.62(13) . .
C13 N3 C5 108.53(13) . .
C9 N3 C5 111.60(12) . .
C17 N3 C5 108.71(13) . .
C1 N1 C3 116.07(17) . .
C2 N2 C4 115.82(17) . .
C6 C5 N3 115.42(13) . .
C6 C5 H3 108.4 . .
N3 C5 H3 108.4 . .
C6 C5 H4 108.4 . .
N3 C5 H4 108.4 . .
H3 C5 H4 107.5 . .
C6 C7 C8 111.44(14) . .
C6 C7 H7 109.3 . .
C8 C7 H7 109.3 . .
C6 C7 H8 109.3 . .
C8 C7 H8 109.3 . .
H7 C7 H8 108.0 . .
C10 C9 N3 115.69(14) . .
C10 C9 H12 108.4 . .
N3 C9 H12 108.4 . .
C10 C9 H13 108.4 . .
N3 C9 H13 108.4 . .
H12 C9 H13 107.4 . .
C5 C6 C7 110.05(14) . .
C5 C6 H5 109.7 . .
C7 C6 H5 109.7 . .
C5 C6 H6 109.7 . .
C7 C6 H6 109.7 . .
H5 C6 H6 108.2 . .
N2 C2 C1 121.33(16) . .
N2 C2 S2 119.58(14) . .
C1 C2 S2 119.10(14) . .
N3 C13 C14 115.70(14) . .
N3 C13 H21 108.4 . .
C14 C13 H21 108.4 . .
N3 C13 H22 108.4 . .
C14 C13 H22 108.4 . .
H21 C13 H22 107.4 . .
C16 C15 C14 112.13(15) . .
C16 C15 H25 109.2 . .
C14 C15 H25 109.2 . .
C16 C15 H26 109.2 . .
C14 C15 H26 109.2 . .
H25 C15 H26 107.9 . .
N1 C1 C2 121.59(17) . .
N1 C1 S1 119.24(14) . .
C2 C1 S1 119.17(13) . .
N3 C17 C18 115.13(16) . .
N3 C17 H30 108.5 . .
C18 C17 H30 108.5 . .
N3 C17 H31 108.5 . .
C18 C17 H31 108.5 . .
H30 C17 H31 107.5 . .
C13 C14 C15 109.12(14) . .
C13 C14 H23 109.9 . .
C15 C14 H23 109.9 . .
C13 C14 H24 109.9 . .
C15 C14 H24 109.9 . .
H23 C14 H24 108.3 . .
C9 C10 C11 110.01(15) . .
C9 C10 H14 109.7 . .
C11 C10 H14 109.7 . .
C9 C10 H15 109.7 . .
C11 C10 H15 109.7 . .
H14 C10 H15 108.2 . .
C12 C11 C10 112.08(17) . .
C12 C11 H16 109.2 . .
C10 C11 H16 109.2 . .
C12 C11 H17 109.2 . .
C10 C11 H17 109.2 . .
H16 C11 H17 107.9 . .
N1 C3 C4 122.47(18) . .
N1 C3 H1 118.8 . .
C4 C3 H1 118.8 . .
C7 C8 H9 109.5 . .
C7 C8 H10 109.5 . .
H9 C8 H10 109.5 . .
C7 C8 H11 109.5 . .
H9 C8 H11 109.5 . .
H10 C8 H11 109.5 . .
C15 C16 H27 109.5 . .
C15 C16 H28 109.5 . .
H27 C16 H28 109.5 . .
C15 C16 H29 109.5 . .
H27 C16 H29 109.5 . .
H28 C16 H29 109.5 . .
N2 C4 C3 122.68(18) . .
N2 C4 H2 118.7 . .
C3 C4 H2 118.7 . .
C11 C12 H18 109.5 . .
C11 C12 H19 109.5 . .
H18 C12 H19 109.5 . .
C11 C12 H20 109.5 . .
H18 C12 H20 109.5 . .
H19 C12 H20 109.5 . .
C19 C18 C17 111.04(19) . .
C19 C18 H32 109.4 . .
C17 C18 H32 109.4 . .
C19 C18 H33 109.4 . .
C17 C18 H33 109.4 . .
H32 C18 H33 108.0 . .
C20 C19 C18 114.6(2) . .
C20 C19 H34 108.6 . .
C18 C19 H34 108.6 . .
C20 C19 H35 108.6 . .
C18 C19 H35 108.6 . .
H34 C19 H35 107.6 . .
C19 C20 H36 109.5 . .
C19 C20 H37 109.5 . .
H36 C20 H37 109.5 . .
C19 C20 H38 109.5 . .
H36 C20 H38 109.5 . .
H37 C20 H38 109.5 . .

loop_
_geom_bond_atom_site_label_1
_geom_bond_atom_site_label_2
_geom_bond_distance
_geom_bond_site_symmetry_2
Ni1 S1 2.1755(4) .
Ni1 S1 2.1756(4) 3_766
Ni1 S2 2.1834(5) 3_766
Ni1 S2 2.1835(5) .
S1 C1 1.7448(19) .
S2 C2 1.7370(18) .
N3 C13 1.517(2) .
N3 C9 1.520(2) .
N3 C17 1.523(2) .
N3 C5 1.530(2) .
N1 C1 1.332(2) .
N1 C3 1.348(3) .
N2 C2 1.338(2) .
N2 C4 1.349(3) .
C5 C6 1.520(2) .
C5 H3 0.9900 .
C5 H4 0.9900 .
C7 C6 1.526(2) .
C7 C8 1.527(2) .
C7 H7 0.9900 .
C7 H8 0.9900 .
C9 C10 1.515(3) .
C9 H12 0.9900 .
C9 H13 0.9900 .
C6 H5 0.9900 .
C6 H6 0.9900 .
C2 C1 1.429(3) .
C13 C14 1.518(2) .
C13 H21 0.9900 .
C13 H22 0.9900 .
C15 C16 1.520(3) .
C15 C14 1.524(2) .
C15 H25 0.9900 .
C15 H26 0.9900 .
C17 C18 1.533(3) .
C17 H30 0.9900 .
C17 H31 0.9900 .
C14 H23 0.9900 .
C14 H24 0.9900 .
C10 C11 1.526(2) .
C10 H14 0.9900 .
C10 H15 0.9900 .
C11 C12 1.518(3) .
C11 H16 0.9900 .
C11 H17 0.9900 .
C3 C4 1.371(3) .
C3 H1 0.9500 .
C8 H9 0.9800 .
C8 H10 0.9800 .
C8 H11 0.9800 .
C16 H27 0.9800 .
C16 H28 0.9800 .
C16 H29 0.9800 .
C4 H2 0.9500 .
C12 H18 0.9800 .
C12 H19 0.9800 .
C12 H20 0.9800 .
C18 C19 1.524(3) .
C18 H32 0.9900 .
C18 H33 0.9900 .
C19 C20 1.478(4) .
C19 H34 0.9900 .
C19 H35 0.9900 .
C20 H36 0.9800 .
C20 H37 0.9800 .
C20 H38 0.9800 .

loop_
_geom_torsion_atom_site_label_1
_geom_torsion_atom_site_label_2
_geom_torsion_atom_site_label_3
_geom_torsion_atom_site_label_4
_geom_torsion
C13 N3 C5 C6 166.59(14)
C9 N3 C5 C6 47.39(19)
C17 N3 C5 C6 -72.39(18)
C13 N3 C9 C10 -61.80(18)
C17 N3 C9 C10 177.40(14)
C5 N3 C9 C10 57.57(19)
N3 C5 C6 C7 174.28(14)
C8 C7 C6 C5 166.80(15)
C4 N2 C2 C1 0.9(2)
C4 N2 C2 S2 -178.50(13)
Ni1 S2 C2 N2 -179.17(13)
Ni1 S2 C2 C1 1.47(15)
C9 N3 C13 C14 178.88(14)
C17 N3 C13 C14 -61.91(19)
C5 N3 C13 C14 57.59(19)
C3 N1 C1 C2 1.8(3)
C3 N1 C1 S1 -177.95(14)
N2 C2 C1 N1 -2.2(3)
S2 C2 C1 N1 177.12(14)
N2 C2 C1 S1 177.57(13)
S2 C2 C1 S1 -3.1(2)
Ni1 S1 C1 N1 -177.22(13)
Ni1 S1 C1 C2 2.98(15)
C13 N3 C17 C18 -54.7(2)
C9 N3 C17 C18 64.31(19)
C5 N3 C17 C18 -174.07(15)
N3 C13 C14 C15 167.11(15)
C16 C15 C14 C13 173.82(16)
N3 C9 C10 C11 -177.09(14)
C9 C10 C11 C12 178.61(16)
C1 N1 C3 C4 -0.3(3)
C2 N2 C4 C3 0.7(3)
N1 C3 C4 N2 -1.0(3)
N3 C17 C18 C19 -174.76(17)
C17 C18 C19 C20 -73.5(3)
